data_1534342
loop_
_publ_author_name
'Bystroem, A.'
'Wilhelmi, K.A.'
'Baecklund, S.'

_publ_section_title
;
 The crystal structure of K Sb F4
;
_journal_name_full 'Arkiv foer Kemi'
_journal_page_first 175
_journal_page_last 183
_journal_volume 4
_journal_year 1952
_chemical_formula_sum 'F4 K Sb'
_chemical_name_systematic 'K (Sb F4)'
_space_group_IT_number 59
_symmetry_space_group_name_Hall 'P 2 2ab -1ab'
_symmetry_space_group_name_H-M 'P m m n :1'
_cell_angle_alpha 90
_cell_angle_beta 90
_cell_angle_gamma 90
_cell_formula_units_Z 8
_cell_length_a 16.3
_cell_length_b 11.57
_cell_length_c 4.546
_cell_volume 857.335
_citation_journal_id_ASTM ARKEAD
_cod_data_source_file Bystroem_ARKEAD_1952_236.cif
_cod_data_source_block F4K1Sb1
_cod_original_cell_volume 857.3346
_cod_original_sg_symbol_Hall '-P 2ab 2a (x-1/4,y-1/4,z)'
_cod_original_formula_sum 'F4 K1 Sb1'
_cod_database_code 1534342

loop_
_symmetry_equiv_pos_as_xyz
x,y,z
-x,-y,z
x+1/2,-y+1/2,-z
-x+1/2,y+1/2,-z
-x+1/2,-y+1/2,-z
x+1/2,y+1/2,-z
-x,y,z
x,-y,z

loop_
_atom_site_label
_atom_site_type_symbol
_atom_site_fract_x
_atom_site_fract_y
_atom_site_fract_z
_atom_site_occupancy
_atom_site_U_iso_or_equiv
Sb1 Sb+3 0 0.25 -0.033 1 0.0
F1 F-1 0 0.333 0.347 1 0.0
K2 K+1 0.381 0 -0.403 1 0.0
F2 F-1 0.208 0 0.042 1 0.0
F5 F-1 0.097 0.361 -0.097 1 0.0
F3 F-1 0.236 0.125 0.5 1 0.0
K1 K+1 0.25 0.25 0 1 0.0
F4 F-1 0.097 0.139 0.139 1 0.0
Sb2 Sb+3 0.154 0 0.433 1 0.0
